data_1574273
loop_
_publ_author_name
'Yu, Changjiang'
'Cheng, Chao'
'Liu, Zhangzhan'
'Ni, Zhigang'
'Zhao, Zujin'
'Lu, Hua'
'Hao, Erhong'
'Jiao, Lijuan'

_publ_section_title
;
 A novel boron-stereogenic fluorophore with dual-state circular
 polarization luminescence via a self-dispersing strategy
;
_journal_issue 18
_journal_name_full 'Chemical Science'
_journal_page_first 7971
_journal_page_last 7980
_journal_paper_doi 10.1039/D5SC01025J
_journal_volume 16
_journal_year 2025
_chemical_formula_moiety 'C30 H22 B2 Cl N3 O2'
_chemical_formula_sum 'C30 H22 B2 Cl N3 O2'
_chemical_formula_weight 513.57
_space_group_crystal_system triclinic
_space_group_IT_number 2
_space_group_name_Hall '-P 1'
_space_group_name_H-M_alt 'P -1'
_atom_sites_solution_hydrogens geom
_atom_sites_solution_primary direct
_audit_creation_date 2024-10-05
_audit_creation_method
;
Olex2 1.2
(compiled 2015.01.26 svn.r3150 for OlexSys, GUI svn.r1)
;
_audit_update_record
;
2024-10-06 deposited with the CCDC.	2025-03-27 downloaded from the CCDC.
;
_cell_angle_alpha 86.785(4)
_cell_angle_beta 74.699(4)
_cell_angle_gamma 74.116(4)
_cell_formula_units_Z 2
_cell_length_a 10.3708(6)
_cell_length_b 11.0431(6)
_cell_length_c 11.9274(6)
_cell_measurement_reflns_used 4262
_cell_measurement_temperature 298
_cell_measurement_theta_max 67.46
_cell_measurement_theta_min 3.84
_cell_volume 1267.07(12)
_computing_cell_refinement 'SAINT v8.37A (Bruker, 2015)'
_computing_data_reduction 'SAINT v8.37A (Bruker, 2015)'
_computing_molecular_graphics 'Olex2 (Dolomanov et al., 2009)'
_computing_publication_material 'Olex2 (Dolomanov et al., 2009)'
_computing_structure_refinement 'ShelXL (Sheldrick, 2008)'
_computing_structure_solution 'ShelXT (Sheldrick, 2015)'
_diffrn_ambient_temperature 298
_diffrn_detector 'Bruker APEX2 area detector'
_diffrn_detector_area_resol_mean 7.9
_diffrn_detector_type 'CCD area detector'
_diffrn_measured_fraction_theta_full 0.965
_diffrn_measured_fraction_theta_max 0.965
_diffrn_measurement_device 'three-circle diffractometer'
_diffrn_measurement_device_type 'Bruker SMART APEX2 area detector'
_diffrn_measurement_method '\w and \f scans'
_diffrn_radiation_monochromator 'mirror optics'
_diffrn_radiation_probe x-ray
_diffrn_radiation_type CuK\a
_diffrn_radiation_wavelength 1.54178
_diffrn_reflns_av_R_equivalents 0.0522
_diffrn_reflns_av_unetI/netI 0.0558
_diffrn_reflns_Laue_measured_fraction_full 0.965
_diffrn_reflns_Laue_measured_fraction_max 0.965
_diffrn_reflns_limit_h_max 12
_diffrn_reflns_limit_h_min -12
_diffrn_reflns_limit_k_max 13
_diffrn_reflns_limit_k_min -13
_diffrn_reflns_limit_l_max 14
_diffrn_reflns_limit_l_min -14
_diffrn_reflns_number 13459
_diffrn_reflns_point_group_measured_fraction_full 0.965
_diffrn_reflns_point_group_measured_fraction_max 0.965
_diffrn_reflns_theta_full 65.998
_diffrn_reflns_theta_max 65.998
_diffrn_reflns_theta_min 3.843
_diffrn_source 'microfocus sealed X-ray tube'
_diffrn_source_type 'Incoatec I\ms'
_diffrn_standards_number 0
_exptl_absorpt_coefficient_mu 1.604
_exptl_absorpt_correction_T_max 0.7531
_exptl_absorpt_correction_T_min 0.5703
_exptl_absorpt_correction_type multi-scan
_exptl_absorpt_process_details
;
SADABS-2016/2 (Bruker,2016/2) was used for absorption correction.
wR2(int) was 0.0865 before and 0.0606 after correction.
The Ratio of minimum to maximum transmission is 0.7573.
The \l/2 correction factor is Not present.
;
_exptl_crystal_colour 'metallic yellowish yellow'
_exptl_crystal_colour_lustre metallic
_exptl_crystal_colour_modifier yellowish
_exptl_crystal_colour_primary yellow
_exptl_crystal_density_diffrn 1.346
_exptl_crystal_description cube
_exptl_crystal_F_000 532
_exptl_crystal_size_max 0.2
_exptl_crystal_size_mid 0.16
_exptl_crystal_size_min 0.12
_refine_diff_density_max 0.234
_refine_diff_density_min -0.283
_refine_diff_density_rms 0.044
_refine_ls_extinction_method none
_refine_ls_goodness_of_fit_ref 0.935
_refine_ls_hydrogen_treatment constr
_refine_ls_matrix_type full
_refine_ls_number_parameters 343
_refine_ls_number_reflns 4259
_refine_ls_number_restraints 0
_refine_ls_restrained_S_all 0.935
_refine_ls_R_factor_all 0.0727
_refine_ls_R_factor_gt 0.0493
_refine_ls_shift/su_max 0.000
_refine_ls_shift/su_mean 0.000
_refine_ls_structure_factor_coef Fsqd
_refine_ls_weighting_details 'w=1/[\s^2^(Fo^2^)+(0.1000P)^2^] where P=(Fo^2^+2Fc^2^)/3'
_refine_ls_weighting_scheme calc
_refine_ls_wR_factor_gt 0.1398
_refine_ls_wR_factor_ref 0.1530
_reflns_Friedel_coverage 0.000
_reflns_number_gt 2912
_reflns_number_total 4259
_reflns_threshold_expression 'I > 2\s(I)'
_cod_data_source_file d5sc01025j2.cif
_cod_data_source_block 1k
_cod_depositor_comments 'Adding full bibliography for 1574271--1574277.cif.'
_cod_database_code 1574273
_shelx_space_group_comment
;
The symmetry employed for this shelxl refinement is uniquely defined
by the following loop, which should always be used as a source of
symmetry information in preference to the above space-group names.
They are only intended as comments.
;
_olex2_refinement_description
;
1. Fixed Uiso
 At 1.2 times of:
  All C(H) groups
2.a Aromatic/amide H refined with riding coordinates:
 C00B(H00B), C00C(H00C), C00H(H00H), C00I(H00I), C00J(H00J), C00K(H00K),
 C00L(H00L), C00M(H00M), C00N(H00N), C00O(H00O), C00P(H00P), C00Q(H00Q),
 C00R(H00R), C00S(H00S), C00T(H00T), C00U(H00U), C00W(H00W), C00X(H00X),
 C00Z(H00Z), C010(H010), C011(H011), C012(H012)
;
_shelx_shelxl_version_number 2014/7
_olex2_submission_special_instructions 'No special instructions were received'

loop_
_space_group_symop_operation_xyz
'x, y, z'
'-x, -y, -z'

loop_
_atom_site_label
_atom_site_type_symbol
_atom_site_fract_x
_atom_site_fract_y
_atom_site_fract_z
_atom_site_U_iso_or_equiv
_atom_site_adp_type
_atom_site_occupancy
_atom_site_site_symmetry_order
_atom_site_calc_flag
_atom_site_refinement_flags_posn
_atom_site_refinement_flags_adp
_atom_site_refinement_flags_occupancy
_atom_site_disorder_assembly
_atom_site_disorder_group
Cl01 Cl 1.07984(8) 0.07271(8) 0.27606(5) 0.0689(3) Uani 1 1 d . . . . .
O002 O 0.79198(17) 0.30556(16) 0.69081(13) 0.0489(4) Uani 1 1 d . . . . .
O003 O 0.55982(18) 0.08338(17) 0.62841(14) 0.0522(5) Uani 1 1 d . . . . .
N004 N 0.5996(2) 0.24312(19) 0.73536(15) 0.0431(5) Uani 1 1 d . . . . .
N005 N 0.5881(2) 0.30828(19) 0.83648(16) 0.0455(5) Uani 1 1 d . . . . .
N006 N 0.4337(2) 0.13078(19) 0.83635(16) 0.0484(5) Uani 1 1 d . . . . .
C007 C 0.7182(3) 0.2421(2) 0.66135(19) 0.0427(6) Uani 1 1 d . . . . .
C008 C 0.7591(3) 0.1657(2) 0.55701(19) 0.0437(6) Uani 1 1 d . . . . .
C009 C 0.6782(3) 0.0849(2) 0.5484(2) 0.0455(6) Uani 1 1 d . . . . .
C00A C 0.3640(3) 0.2890(2) 0.67778(19) 0.0466(6) Uani 1 1 d . . . . .
C00B C 0.8827(3) 0.1624(2) 0.47273(19) 0.0472(6) Uani 1 1 d . . . . .
H00B H 0.9357 0.2161 0.4790 0.057 Uiso 1 1 calc R . . . .
C00C C 0.5069(3) 0.2793(2) 0.9318(2) 0.0484(6) Uani 1 1 d . . . . .
H00C H 0.4996 0.3190 1.0007 0.058 Uiso 1 1 calc R . . . .
C00D C 0.4299(3) 0.1917(2) 0.9364(2) 0.0480(6) Uani 1 1 d . . . . .
C00E C 0.6428(3) 0.5247(2) 0.7690(2) 0.0509(7) Uani 1 1 d . . . . .
C00F C 0.7895(3) 0.3602(2) 0.9019(2) 0.0490(6) Uani 1 1 d . . . . .
C00G C 0.9248(3) 0.0793(3) 0.3810(2) 0.0526(7) Uani 1 1 d . . . . .
C00H C 0.7254(3) 0.0001(3) 0.4546(2) 0.0558(7) Uani 1 1 d . . . . .
H00H H 0.6742 -0.0550 0.4476 0.067 Uiso 1 1 calc R . . . .
C00I C 0.8475(3) -0.0024(3) 0.3722(2) 0.0591(7) Uani 1 1 d . . . . .
H00I H 0.8783 -0.0594 0.3101 0.071 Uiso 1 1 calc R . . . .
C00J C 0.3596(3) 0.0466(3) 0.8696(2) 0.0575(7) Uani 1 1 d . . . . .
H00J H 0.3440 -0.0061 0.8195 0.069 Uiso 1 1 calc R . . . .
C00K C 0.2252(3) 0.2925(3) 0.7192(2) 0.0631(8) Uani 1 1 d . . . . .
H00K H 0.2007 0.2343 0.7744 0.076 Uiso 1 1 calc R . . . .
C00L C 0.7944(3) 0.4566(3) 0.9683(2) 0.0619(8) Uani 1 1 d . . . . .
H00L H 0.7500 0.5391 0.9542 0.074 Uiso 1 1 calc R . . . .
C00M C 0.5036(3) 0.5779(3) 0.7739(2) 0.0626(8) Uani 1 1 d . . . . .
H00M H 0.4401 0.5321 0.8063 0.075 Uiso 1 1 calc R . . . .
C00N C 0.3527(3) 0.1410(3) 1.0318(2) 0.0593(7) Uani 1 1 d . . . . .
H00N H 0.3340 0.1646 1.1094 0.071 Uiso 1 1 calc R . . . .
C00O C 0.3094(3) 0.0498(3) 0.9901(2) 0.0655(8) Uani 1 1 d . . . . .
H00O H 0.2566 -0.0004 1.0340 0.079 Uiso 1 1 calc R . . . .
C00P C 0.7317(3) 0.5995(3) 0.7207(3) 0.0675(8) Uani 1 1 d . . . . .
H00P H 0.8255 0.5687 0.7175 0.081 Uiso 1 1 calc R . . . .
C00Q C 0.8592(3) 0.2394(3) 0.9262(3) 0.0687(8) Uani 1 1 d . . . . .
H00Q H 0.8590 0.1721 0.8829 0.082 Uiso 1 1 calc R . . . .
C00R C 0.5484(4) 0.7657(3) 0.6832(3) 0.0776(10) Uani 1 1 d . . . . .
H00R H 0.5175 0.8450 0.6536 0.093 Uiso 1 1 calc R . . . .
C00S C 0.1543(4) 0.4689(3) 0.6035(3) 0.0771(9) Uani 1 1 d . . . . .
H00S H 0.0850 0.5287 0.5792 0.093 Uiso 1 1 calc R . . . .
C00T C 0.4555(4) 0.6980(3) 0.7321(3) 0.0767(9) Uani 1 1 d . . . . .
H00T H 0.3615 0.7316 0.7373 0.092 Uiso 1 1 calc R . . . .
C00U C 0.1221(3) 0.3786(3) 0.6820(3) 0.0761(9) Uani 1 1 d . . . . .
H00U H 0.0303 0.3758 0.7099 0.091 Uiso 1 1 calc R . . . .
B00V B 0.4851(3) 0.1850(3) 0.7156(2) 0.0453(7) Uani 1 1 d . . . . .
C00W C 0.3915(3) 0.3810(3) 0.5985(3) 0.0741(10) Uani 1 1 d . . . . .
H00W H 0.4831 0.3834 0.5682 0.089 Uiso 1 1 calc R . . . .
C00X C 0.6858(4) 0.7175(3) 0.6777(3) 0.0767(9) Uani 1 1 d . . . . .
H00X H 0.7484 0.7641 0.6450 0.092 Uiso 1 1 calc R . . . .
B00Y B 0.7046(3) 0.3841(3) 0.8060(2) 0.0473(7) Uani 1 1 d . . . . .
C00Z C 0.8645(4) 0.4334(4) 1.0561(3) 0.0819(10) Uani 1 1 d . . . . .
H00Z H 0.8662 0.5000 1.0996 0.098 Uiso 1 1 calc R . . . .
C010 C 0.2887(4) 0.4689(3) 0.5626(3) 0.0865(11) Uani 1 1 d . . . . .
H010 H 0.3121 0.5292 0.5095 0.104 Uiso 1 1 calc R . . . .
C011 C 0.9288(4) 0.2159(4) 1.0124(3) 0.0970(13) Uani 1 1 d . . . . .
H011 H 0.9749 0.1338 1.0262 0.116 Uiso 1 1 calc R . . . .
C012 C 0.9296(4) 0.3140(4) 1.0777(3) 0.0959(12) Uani 1 1 d . . . . .
H012 H 0.9750 0.2983 1.1368 0.115 Uiso 1 1 calc R . . . .

loop_
_atom_site_aniso_label
_atom_site_aniso_U_11
_atom_site_aniso_U_22
_atom_site_aniso_U_33
_atom_site_aniso_U_23
_atom_site_aniso_U_13
_atom_site_aniso_U_12
Cl01 0.0642(5) 0.0832(5) 0.0482(4) -0.0009(3) 0.0036(3) -0.0187(4)
O002 0.0466(11) 0.0549(11) 0.0478(9) -0.0050(8) -0.0074(8) -0.0213(9)
O003 0.0498(12) 0.0565(11) 0.0519(9) -0.0094(8) -0.0044(8) -0.0232(10)
N004 0.0470(13) 0.0473(12) 0.0374(10) -0.0025(8) -0.0079(9) -0.0187(11)
N005 0.0452(13) 0.0510(12) 0.0416(10) -0.0062(9) -0.0084(9) -0.0166(11)
N006 0.0524(14) 0.0495(12) 0.0451(11) 0.0050(9) -0.0104(10) -0.0199(11)
C007 0.0451(15) 0.0434(13) 0.0425(12) 0.0026(10) -0.0112(11) -0.0170(12)
C008 0.0462(16) 0.0458(14) 0.0390(12) 0.0027(10) -0.0112(11) -0.0122(12)
C009 0.0462(16) 0.0472(14) 0.0431(12) 0.0002(11) -0.0114(11) -0.0125(13)
C00A 0.0497(16) 0.0556(15) 0.0389(12) -0.0018(11) -0.0098(11) -0.0225(14)
C00B 0.0501(17) 0.0483(14) 0.0432(12) 0.0044(11) -0.0122(12) -0.0136(13)
C00C 0.0493(17) 0.0550(16) 0.0398(12) -0.0035(11) -0.0094(11) -0.0132(14)
C00D 0.0482(16) 0.0523(15) 0.0419(12) 0.0025(11) -0.0083(11) -0.0144(13)
C00E 0.0561(18) 0.0535(16) 0.0482(13) -0.0028(12) -0.0159(12) -0.0201(14)
C00F 0.0425(16) 0.0532(16) 0.0526(14) -0.0006(12) -0.0096(12) -0.0174(13)
C00G 0.0543(18) 0.0605(16) 0.0379(12) 0.0049(11) -0.0080(12) -0.0117(15)
C00H 0.0613(19) 0.0595(17) 0.0518(14) -0.0061(12) -0.0137(13) -0.0243(15)
C00I 0.067(2) 0.0643(18) 0.0437(13) -0.0107(12) -0.0111(13) -0.0148(16)
C00J 0.0569(18) 0.0550(16) 0.0622(16) 0.0056(13) -0.0093(13) -0.0243(15)
C00K 0.056(2) 0.0605(18) 0.0720(18) 0.0124(14) -0.0106(15) -0.0225(16)
C00L 0.061(2) 0.0661(19) 0.0632(16) -0.0078(14) -0.0225(15) -0.0168(16)
C00M 0.061(2) 0.0587(18) 0.0661(17) -0.0002(14) -0.0142(15) -0.0149(16)
C00N 0.0547(19) 0.0731(19) 0.0455(13) 0.0080(13) -0.0042(13) -0.0194(16)
C00O 0.065(2) 0.0661(19) 0.0608(16) 0.0163(14) -0.0028(14) -0.0269(17)
C00P 0.064(2) 0.0641(19) 0.0818(19) 0.0116(16) -0.0242(16) -0.0267(17)
C00Q 0.073(2) 0.0593(18) 0.085(2) 0.0048(16) -0.0341(18) -0.0232(17)
C00R 0.100(3) 0.0517(18) 0.077(2) 0.0051(16) -0.025(2) -0.013(2)
C00S 0.067(2) 0.084(2) 0.082(2) 0.0195(18) -0.0303(18) -0.0157(19)
C00T 0.063(2) 0.068(2) 0.088(2) 0.0006(17) -0.0194(18) 0.0009(18)
C00U 0.047(2) 0.081(2) 0.098(2) 0.0157(19) -0.0169(17) -0.0164(18)
B00V 0.0484(19) 0.0490(16) 0.0411(13) -0.0009(12) -0.0060(13) -0.0225(15)
C00W 0.055(2) 0.100(2) 0.0718(18) 0.0372(18) -0.0193(16) -0.0318(19)
C00X 0.085(3) 0.061(2) 0.091(2) 0.0127(17) -0.025(2) -0.031(2)
B00Y 0.0459(18) 0.0533(17) 0.0444(14) -0.0064(13) -0.0051(13) -0.0208(15)
C00Z 0.088(3) 0.099(3) 0.074(2) -0.0121(19) -0.0352(19) -0.034(2)
C010 0.079(3) 0.098(3) 0.090(2) 0.050(2) -0.033(2) -0.036(2)
C011 0.110(3) 0.082(2) 0.122(3) 0.032(2) -0.071(3) -0.029(2)
C012 0.105(3) 0.111(3) 0.097(3) 0.027(2) -0.065(2) -0.038(3)

loop_
_atom_type_symbol
_atom_type_description
_atom_type_scat_dispersion_real
_atom_type_scat_dispersion_imag
_atom_type_scat_source
C C 0.0181 0.0091 'International Tables Vol C Tables 4.2.6.8 and 6.1.1.4'
H H 0.0000 0.0000 'International Tables Vol C Tables 4.2.6.8 and 6.1.1.4'
B B 0.0090 0.0039 'International Tables Vol C Tables 4.2.6.8 and 6.1.1.4'
Cl Cl 0.3639 0.7018 'International Tables Vol C Tables 4.2.6.8 and 6.1.1.4'
N N 0.0311 0.0180 'International Tables Vol C Tables 4.2.6.8 and 6.1.1.4'
O O 0.0492 0.0322 'International Tables Vol C Tables 4.2.6.8 and 6.1.1.4'

loop_
_geom_angle_atom_site_label_1
_geom_angle_atom_site_label_2
_geom_angle_atom_site_label_3
_geom_angle
_geom_angle_site_symmetry_1
_geom_angle_site_symmetry_3
_geom_angle_publ_flag
C007 O002 B00Y 109.14(18) . . ?
C009 O003 B00V 122.96(18) . . ?
N005 N004 B00V 124.41(19) . . ?
C007 N004 N005 108.89(18) . . ?
C007 N004 B00V 126.69(19) . . ?
N004 N005 B00Y 107.32(17) . . ?
C00C N005 N004 116.13(18) . . ?
C00C N005 B00Y 135.42(19) . . ?
C00D N006 B00V 120.08(19) . . ?
C00J N006 C00D 107.0(2) . . ?
C00J N006 B00V 131.1(2) . . ?
O002 C007 N004 116.7(2) . . ?
O002 C007 C008 125.3(2) . . ?
N004 C007 C008 117.9(2) . . ?
C009 C008 C007 117.8(2) . . ?
C00B C008 C007 121.1(2) . . ?
C00B C008 C009 120.8(2) . . ?
O003 C009 C008 122.8(2) . . ?
O003 C009 C00H 118.9(2) . . ?
C00H C009 C008 118.3(2) . . ?
C00K C00A B00V 122.9(2) . . ?
C00K C00A C00W 115.1(3) . . ?
C00W C00A B00V 121.9(2) . . ?
C008 C00B H00B 120.3 . . ?
C00G C00B C008 119.3(2) . . ?
C00G C00B H00B 120.3 . . ?
N005 C00C H00C 118.0 . . ?
N005 C00C C00D 124.0(2) . . ?
C00D C00C H00C 118.0 . . ?
N006 C00D C00C 121.0(2) . . ?
N006 C00D C00N 108.5(2) . . ?
C00N C00D C00C 130.2(2) . . ?
C00M C00E C00P 115.7(3) . . ?
C00M C00E B00Y 124.2(2) . . ?
C00P C00E B00Y 120.0(3) . . ?
C00L C00F C00Q 116.3(2) . . ?
C00L C00F B00Y 122.4(2) . . ?
C00Q C00F B00Y 121.2(2) . . ?
C00B C00G Cl01 119.9(2) . . ?
C00B C00G C00I 120.6(2) . . ?
C00I C00G Cl01 119.5(2) . . ?
C009 C00H H00H 119.8 . . ?
C00I C00H C009 120.4(2) . . ?
C00I C00H H00H 119.8 . . ?
C00G C00I H00I 119.7 . . ?
C00H C00I C00G 120.6(2) . . ?
C00H C00I H00I 119.7 . . ?
N006 C00J H00J 124.9 . . ?
N006 C00J C00O 110.1(2) . . ?
C00O C00J H00J 124.9 . . ?
C00A C00K H00K 118.7 . . ?
C00U C00K C00A 122.6(3) . . ?
C00U C00K H00K 118.7 . . ?
C00F C00L H00L 119.1 . . ?
C00F C00L C00Z 121.8(3) . . ?
C00Z C00L H00L 119.1 . . ?
C00E C00M H00M 118.9 . . ?
C00E C00M C00T 122.3(3) . . ?
C00T C00M H00M 118.9 . . ?
C00D C00N H00N 126.4 . . ?
C00O C00N C00D 107.2(2) . . ?
C00O C00N H00N 126.4 . . ?
C00J C00O H00O 126.5 . . ?
C00N C00O C00J 107.1(2) . . ?
C00N C00O H00O 126.5 . . ?
C00E C00P H00P 118.7 . . ?
C00X C00P C00E 122.6(3) . . ?
C00X C00P H00P 118.7 . . ?
C00F C00Q H00Q 118.9 . . ?
C011 C00Q C00F 122.2(3) . . ?
C011 C00Q H00Q 118.9 . . ?
C00T C00R H00R 119.8 . . ?
C00X C00R H00R 119.8 . . ?
C00X C00R C00T 120.3(3) . . ?
C00U C00S H00S 120.7 . . ?
C010 C00S H00S 120.7 . . ?
C010 C00S C00U 118.5(3) . . ?
C00M C00T H00T 120.4 . . ?
C00R C00T C00M 119.3(3) . . ?
C00R C00T H00T 120.4 . . ?
C00K C00U C00S 120.2(3) . . ?
C00K C00U H00U 119.9 . . ?
C00S C00U H00U 119.9 . . ?
O003 B00V N004 105.2(2) . . ?
O003 B00V N006 111.0(2) . . ?
O003 B00V C00A 113.8(2) . . ?
N004 B00V C00A 111.7(2) . . ?
N006 B00V N004 102.03(18) . . ?
N006 B00V C00A 112.3(2) . . ?
C00A C00W H00W 118.7 . . ?
C010 C00W C00A 122.6(3) . . ?
C010 C00W H00W 118.7 . . ?
C00P C00X H00X 120.1 . . ?
C00R C00X C00P 119.8(3) . . ?
C00R C00X H00X 120.1 . . ?
O002 B00Y N005 94.87(17) . . ?
O002 B00Y C00E 107.36(19) . . ?
O002 B00Y C00F 111.0(2) . . ?
C00E B00Y N005 111.1(2) . . ?
C00F B00Y N005 110.20(19) . . ?
C00F B00Y C00E 119.6(2) . . ?
C00L C00Z H00Z 120.1 . . ?
C012 C00Z C00L 119.9(3) . . ?
C012 C00Z H00Z 120.1 . . ?
C00S C010 C00W 121.0(3) . . ?
C00S C010 H010 119.5 . . ?
C00W C010 H010 119.5 . . ?
C00Q C011 H011 120.1 . . ?
C012 C011 C00Q 119.8(3) . . ?
C012 C011 H011 120.1 . . ?
C00Z C012 C011 120.0(3) . . ?
C00Z C012 H012 120.0 . . ?
C011 C012 H012 120.0 . . ?

loop_
_geom_bond_atom_site_label_1
_geom_bond_atom_site_label_2
_geom_bond_distance
_geom_bond_site_symmetry_2
_geom_bond_publ_flag
Cl01 C00G 1.744(3) . ?
O002 C007 1.289(3) . ?
O002 B00Y 1.584(3) . ?
O003 C009 1.344(3) . ?
O003 B00V 1.474(3) . ?
N004 N005 1.400(2) . ?
N004 C007 1.309(3) . ?
N004 B00V 1.567(3) . ?
N005 C00C 1.306(3) . ?
N005 B00Y 1.607(3) . ?
N006 C00D 1.389(3) . ?
N006 C00J 1.342(3) . ?
N006 B00V 1.546(3) . ?
C007 C008 1.443(3) . ?
C008 C009 1.407(3) . ?
C008 C00B 1.397(3) . ?
C009 C00H 1.395(3) . ?
C00A C00K 1.384(4) . ?
C00A B00V 1.597(4) . ?
C00A C00W 1.384(4) . ?
C00B H00B 0.9300 . ?
C00B C00G 1.368(3) . ?
C00C H00C 0.9300 . ?
C00C C00D 1.403(3) . ?
C00D C00N 1.394(3) . ?
C00E C00M 1.389(4) . ?
C00E C00P 1.396(4) . ?
C00E B00Y 1.595(4) . ?
C00F C00L 1.381(4) . ?
C00F C00Q 1.387(4) . ?
C00F B00Y 1.589(4) . ?
C00G C00I 1.386(4) . ?
C00H H00H 0.9300 . ?
C00H C00I 1.376(4) . ?
C00I H00I 0.9300 . ?
C00J H00J 0.9300 . ?
C00J C00O 1.392(4) . ?
C00K H00K 0.9300 . ?
C00K C00U 1.375(4) . ?
C00L H00L 0.9300 . ?
C00L C00Z 1.400(4) . ?
C00M H00M 0.9300 . ?
C00M C00T 1.397(4) . ?
C00N H00N 0.9300 . ?
C00N C00O 1.373(4) . ?
C00O H00O 0.9300 . ?
C00P H00P 0.9300 . ?
C00P C00X 1.379(4) . ?
C00Q H00Q 0.9300 . ?
C00Q C011 1.380(4) . ?
C00R H00R 0.9300 . ?
C00R C00T 1.370(5) . ?
C00R C00X 1.363(5) . ?
C00S H00S 0.9300 . ?
C00S C00U 1.377(4) . ?
C00S C010 1.349(4) . ?
C00T H00T 0.9300 . ?
C00U H00U 0.9300 . ?
C00W H00W 0.9300 . ?
C00W C010 1.375(4) . ?
C00X H00X 0.9300 . ?
C00Z H00Z 0.9300 . ?
C00Z C012 1.352(5) . ?
C010 H010 0.9300 . ?
C011 H011 0.9300 . ?
C011 C012 1.373(5) . ?
C012 H012 0.9300 . ?
